data_7229183
loop_
_publ_author_name
'Sykes, Nicole Margaret'
'Su, Hong'
'Weber, Edwin'
'Bourne, Susan A.'
'Nassimbeni, Luigi'

_publ_section_title
;
 Crystallisation Temperature Control of Stoichiometry and Selectivity in
 Host- Guest Compounds
;
_journal_name_full CrystEngComm
_journal_paper_doi 10.1039/C7CE01414G
_journal_year 2017
_chemical_formula_moiety 'C28 H18 O2, 2( C4 H10 O1)'
_chemical_formula_sum 'C36 H38 O4'
_chemical_formula_weight 534.66
_chemical_name_systematic '9,9?-(ethyne-1,2-diyl)-bis(fluoren-9-ol) bis (tert-butanol) Clathrate'
_space_group_IT_number 2
_symmetry_cell_setting triclinic
_symmetry_space_group_name_Hall '-P 1'
_symmetry_space_group_name_H-M 'P -1'
_atom_sites_solution_hydrogens geom
_atom_sites_solution_primary direct
_atom_sites_solution_secondary difmap
_audit_creation_method SHELXL-97
_audit_update_record
;
2017-06-23 deposited with the CCDC.
2017-09-18 downloaded from the CCDC.
;
_cell_angle_alpha 92.96(3)
_cell_angle_beta 102.02(3)
_cell_angle_gamma 117.04(3)
_cell_formula_units_Z 1
_cell_length_a 8.5974(17)
_cell_length_b 9.1212(18)
_cell_length_c 11.602(2)
_cell_measurement_reflns_used 12457
_cell_measurement_temperature 153(2)
_cell_measurement_theta_max 27.95
_cell_measurement_theta_min 1.82
_cell_volume 781.3(4)
_computing_cell_refinement 'SAINT-Plus (Bruker, 2004)'
_computing_data_collection 'APEX2 (Bruker, 2005)'
_computing_data_reduction 'SAINT-Plus and XPREP (Bruker 2004)'
_computing_molecular_graphics 'X-seed (Barbour, 1999)'
_computing_publication_material 'SHELXL-97 (Sheldrick, 1997)'
_computing_structure_refinement 'SHELXL-97 (Sheldrick, 1997)'
_computing_structure_solution 'SHELXS-97 (Sheldrick, 1990)'
_diffrn_ambient_temperature 153(2)
_diffrn_measured_fraction_theta_full 0.994
_diffrn_measured_fraction_theta_max 0.994
_diffrn_measurement_device_type 'Bruker Kappa Duo Apex II diffractometer'
_diffrn_measurement_method '1.2\% \f scans and \w scans'
_diffrn_radiation_monochromator graphite
_diffrn_radiation_source 'fine-focus sealed tube'
_diffrn_radiation_type MoK\a
_diffrn_radiation_wavelength 0.71073
_diffrn_reflns_av_R_equivalents 0.0161
_diffrn_reflns_av_sigmaI/netI 0.0154
_diffrn_reflns_limit_h_max 8
_diffrn_reflns_limit_h_min -11
_diffrn_reflns_limit_k_max 12
_diffrn_reflns_limit_k_min -11
_diffrn_reflns_limit_l_max 15
_diffrn_reflns_limit_l_min -15
_diffrn_reflns_number 12457
_diffrn_reflns_theta_full 27.95
_diffrn_reflns_theta_max 27.95
_diffrn_reflns_theta_min 1.82
_exptl_absorpt_coefficient_mu 0.073
_exptl_absorpt_correction_T_max 0.9771
_exptl_absorpt_correction_T_min 0.9543
_exptl_absorpt_correction_type multi-scan
_exptl_absorpt_process_details '(SADABS; Sheldrick, 1996)'
_exptl_crystal_colour colorless
_exptl_crystal_density_diffrn 1.136
_exptl_crystal_density_method 'not measured'
_exptl_crystal_description plate
_exptl_crystal_F_000 286
_exptl_crystal_size_max 0.65
_exptl_crystal_size_mid 0.43
_exptl_crystal_size_min 0.32
_refine_diff_density_max 0.470
_refine_diff_density_min -0.271
_refine_diff_density_rms 0.041
_refine_ls_extinction_method none
_refine_ls_goodness_of_fit_ref 1.058
_refine_ls_hydrogen_treatment mixed
_refine_ls_matrix_type full
_refine_ls_number_parameters 192
_refine_ls_number_reflns 3722
_refine_ls_number_restraints 36
_refine_ls_restrained_S_all 1.060
_refine_ls_R_factor_all 0.0553
_refine_ls_R_factor_gt 0.0490
_refine_ls_shift/su_max 0.000
_refine_ls_shift/su_mean 0.000
_refine_ls_structure_factor_coef Fsqd
_refine_ls_weighting_details 'calc w=1/[\s^2^(Fo^2^)+(0.0724P)^2^+0.2331P] where P=(Fo^2^+2Fc^2^)/3'
_refine_ls_weighting_scheme calc
_refine_ls_wR_factor_gt 0.1324
_refine_ls_wR_factor_ref 0.1381
_reflns_number_gt 3214
_reflns_number_total 3722
_reflns_threshold_expression >2sigma(I)
_cod_data_source_file c7ce01414g3.cif
_cod_data_source_block structure2
_cod_depositor_comments
;
The following automatic conversions were performed:

'_symmetry_cell_setting' value 'Triclinic' changed to 'triclinic'
according to
/home/data/users/saulius/crontab/automatic-downloads/rss-feeds/RSC/lib/dictionaries/cif_core.dic
dictionary named 'cif_core.dic' version 2.4.2 from 2011-04-26.

Automatic conversion script
Id: cif_fix_values 4973 2017-02-22 13:04:09Z antanas 
;
_cod_original_cell_volume 781.3(3)
_cod_original_sg_symbol_H-M P-1
_cod_database_code 7229183

loop_
_symmetry_equiv_pos_as_xyz
'x, y, z'
'-x, -y, -z'

loop_
_atom_site_label
_atom_site_type_symbol
_atom_site_fract_x
_atom_site_fract_y
_atom_site_fract_z
_atom_site_U_iso_or_equiv
_atom_site_adp_type
_atom_site_occupancy
_atom_site_symmetry_multiplicity
_atom_site_calc_flag
_atom_site_refinement_flags
O13 O 0.41951(12) 0.16138(10) 0.45177(8) 0.0313(2) Uani 1 1 d D
O16 O 0.64821(14) 0.13857(11) 0.64853(9) 0.0427(3) Uani 1 1 d DU
H13 H 0.375(2) 0.0567(13) 0.3990(13) 0.053(5) Uiso 1 1 d D
H16 H 0.574(2) 0.164(3) 0.5875(14) 0.073(6) Uiso 1 1 d D
C1 C 0.16297(15) 0.20421(13) 0.35338(10) 0.0241(2) Uani 1 1 d .
C14 C 0.46282(15) 0.43372(14) 0.46827(10) 0.0243(2) Uani 1 1 d .
C6 C 0.09873(15) 0.18227(13) 0.22931(10) 0.0254(2) Uani 1 1 d .
C13 C 0.36791(15) 0.26980(13) 0.38875(10) 0.0230(2) Uani 1 1 d .
C7 C 0.25213(16) 0.23075(14) 0.17583(10) 0.0257(2) Uani 1 1 d .
C12 C 0.41064(15) 0.28337(13) 0.26724(10) 0.0245(2) Uani 1 1 d .
C2 C 0.04753(18) 0.16830(16) 0.42677(13) 0.0340(3) Uani 1 1 d .
H2 H 0.0923 0.1850 0.5111 0.041 Uiso 1 1 calc R
C5 C -0.08532(17) 0.12235(16) 0.17743(13) 0.0356(3) Uani 1 1 d .
H5 H -0.1302 0.1080 0.0933 0.043 Uiso 1 1 calc R
C11 C 0.57579(18) 0.33571(17) 0.24230(13) 0.0370(3) Uani 1 1 d .
H11 H 0.6828 0.3713 0.3047 0.044 Uiso 1 1 calc R
C4 C -0.20130(18) 0.08425(18) 0.25159(16) 0.0441(4) Uani 1 1 d .
H4 H -0.3271 0.0419 0.2175 0.053 Uiso 1 1 calc R
C8 C 0.2596(2) 0.23075(18) 0.05730(11) 0.0372(3) Uani 1 1 d .
H8 H 0.1529 0.1951 -0.0053 0.045 Uiso 1 1 calc R
C16 C 0.7961(2) 0.28788(16) 0.72417(12) 0.0387(3) Uani 1 1 d U
C15 C 0.8904(2) 0.41439(19) 0.64893(16) 0.0466(4) Uani 1 1 d U
H15A H 0.9424 0.3684 0.5993 0.070 Uiso 1 1 calc R
H15B H 0.9870 0.5170 0.7014 0.070 Uiso 1 1 calc R
H15C H 0.8028 0.4395 0.5975 0.070 Uiso 1 1 calc R
C3 C -0.13685(19) 0.10678(18) 0.37412(16) 0.0436(4) Uani 1 1 d .
H3 H -0.2187 0.0802 0.4231 0.052 Uiso 1 1 calc R
C10 C 0.5821(2) 0.3351(2) 0.12313(15) 0.0478(4) Uani 1 1 d .
H10 H 0.6946 0.3703 0.1040 0.057 Uiso 1 1 calc R
C9 C 0.4257(2) 0.2837(2) 0.03231(13) 0.0473(4) Uani 1 1 d .
H9 H 0.4326 0.2849 -0.0483 0.057 Uiso 1 1 calc R
C17 C 0.9246(3) 0.2309(2) 0.7930(2) 0.0836(8) Uani 1 1 d U
H17A H 0.8627 0.1495 0.8415 0.125 Uiso 1 1 calc R
H17B H 1.0309 0.3275 0.8452 0.125 Uiso 1 1 calc R
H17C H 0.9629 0.1792 0.7364 0.125 Uiso 1 1 calc R
C18 C 0.7210(4) 0.3577(2) 0.8038(2) 0.0724(6) Uani 1 1 d U
H18A H 0.6305 0.3817 0.7548 0.109 Uiso 1 1 calc R
H18B H 0.8190 0.4609 0.8549 0.109 Uiso 1 1 calc R
H18C H 0.6643 0.2762 0.8538 0.109 Uiso 1 1 calc R

loop_
_atom_site_aniso_label
_atom_site_aniso_U_11
_atom_site_aniso_U_22
_atom_site_aniso_U_33
_atom_site_aniso_U_23
_atom_site_aniso_U_13
_atom_site_aniso_U_12
O13 0.0419(5) 0.0243(4) 0.0242(4) -0.0020(3) -0.0092(4) 0.0209(4)
O16 0.0491(6) 0.0221(4) 0.0415(6) -0.0050(4) -0.0189(4) 0.0181(4)
C1 0.0261(5) 0.0166(5) 0.0260(6) 0.0013(4) 0.0006(4) 0.0100(4)
C14 0.0262(5) 0.0234(5) 0.0205(5) 0.0005(4) -0.0019(4) 0.0132(4)
C6 0.0261(5) 0.0197(5) 0.0260(6) -0.0019(4) -0.0023(4) 0.0116(4)
C13 0.0268(5) 0.0196(5) 0.0200(5) -0.0009(4) -0.0028(4) 0.0129(4)
C7 0.0311(6) 0.0219(5) 0.0222(5) -0.0015(4) -0.0014(4) 0.0152(4)
C12 0.0274(5) 0.0209(5) 0.0230(5) -0.0019(4) 0.0003(4) 0.0127(4)
C2 0.0384(7) 0.0280(6) 0.0361(7) 0.0084(5) 0.0121(5) 0.0149(5)
C5 0.0291(6) 0.0299(6) 0.0389(7) -0.0049(5) -0.0076(5) 0.0147(5)
C11 0.0301(6) 0.0382(7) 0.0386(7) -0.0030(5) 0.0051(5) 0.0155(5)
C4 0.0237(6) 0.0316(7) 0.0664(10) -0.0001(6) 0.0021(6) 0.0091(5)
C8 0.0502(8) 0.0407(7) 0.0221(6) 0.0015(5) 0.0015(5) 0.0265(6)
C16 0.0458(7) 0.0238(6) 0.0330(7) -0.0043(5) -0.0115(6) 0.0154(5)
C15 0.0397(7) 0.0406(8) 0.0602(10) 0.0044(7) 0.0103(7) 0.0212(6)
C3 0.0340(7) 0.0337(7) 0.0625(10) 0.0116(6) 0.0208(7) 0.0119(6)
C10 0.0459(8) 0.0504(9) 0.0486(9) 0.0034(7) 0.0232(7) 0.0202(7)
C9 0.0669(10) 0.0517(9) 0.0302(7) 0.0069(6) 0.0191(7) 0.0312(8)
C17 0.0764(13) 0.0397(9) 0.0921(16) 0.0001(9) -0.0500(12) 0.0233(9)
C18 0.1080(17) 0.0455(9) 0.0638(12) 0.0035(8) 0.0413(12) 0.0294(11)

loop_
_atom_type_symbol
_atom_type_description
_atom_type_scat_dispersion_real
_atom_type_scat_dispersion_imag
_atom_type_scat_source
C C 0.0033 0.0016 'International Tables Vol C Tables 4.2.6.8 and 6.1.1.4'
H H 0.0000 0.0000 'International Tables Vol C Tables 4.2.6.8 and 6.1.1.4'
O O 0.0106 0.0060 'International Tables Vol C Tables 4.2.6.8 and 6.1.1.4'

loop_
_geom_angle_atom_site_label_1
_geom_angle_atom_site_label_2
_geom_angle_atom_site_label_3
_geom_angle
_geom_angle_site_symmetry_1
C2 C1 C6 121.21(12) .
C2 C1 C13 128.33(11) .
C6 C1 C13 110.46(11) .
C14 C14 C13 179.01(16) 2_666
C5 C6 C1 120.07(12) .
C5 C6 C7 131.26(11) .
C1 C6 C7 108.67(10) .
O13 C13 C14 106.35(9) .
O13 C13 C12 112.97(9) .
C14 C13 C12 111.83(10) .
O13 C13 C1 112.92(9) .
C14 C13 C1 111.30(10) .
C12 C13 C1 101.61(9) .
C8 C7 C12 120.02(12) .
C8 C7 C6 131.11(12) .
C12 C7 C6 108.87(10) .
C11 C12 C7 121.26(12) .
C11 C12 C13 128.36(11) .
C7 C12 C13 110.38(10) .
C1 C2 C3 118.40(13) .
C4 C5 C6 118.48(13) .
C12 C11 C10 118.36(13) .
C3 C4 C5 121.15(13) .
C9 C8 C7 118.70(13) .
O16 C16 C18 108.05(15) .
O16 C16 C15 110.33(12) .
C18 C16 C15 110.42(13) .
O16 C16 C17 104.98(11) .
C18 C16 C17 112.86(18) .
C15 C16 C17 110.05(16) .
C4 C3 C2 120.68(14) .
C9 C10 C11 120.63(14) .
C8 C9 C10 121.04(14) .

loop_
_geom_bond_atom_site_label_1
_geom_bond_atom_site_label_2
_geom_bond_distance
_geom_bond_site_symmetry_2
O13 C13 1.4310(13) .
O16 C16 1.4418(17) .
C1 C2 1.3794(18) .
C1 C6 1.3985(16) .
C1 C13 1.5316(16) .
C14 C14 1.192(2) 2_666
C14 C13 1.4789(16) .
C6 C5 1.3957(17) .
C6 C7 1.4693(18) .
C13 C12 1.5265(16) .
C7 C8 1.3901(18) .
C7 C12 1.4010(16) .
C12 C11 1.3773(18) .
C2 C3 1.398(2) .
C5 C4 1.389(2) .
C11 C10 1.395(2) .
C4 C3 1.381(2) .
C8 C9 1.384(2) .
C16 C18 1.496(3) .
C16 C15 1.517(2) .
C16 C17 1.525(2) .
C10 C9 1.387(2) .

loop_
_geom_torsion_atom_site_label_1
_geom_torsion_atom_site_label_2
_geom_torsion_atom_site_label_3
_geom_torsion_atom_site_label_4
_geom_torsion
_geom_torsion_site_symmetry_1
C2 C1 C6 C5 -0.28(17) .
C13 C1 C6 C5 179.67(10) .
C2 C1 C6 C7 179.91(10) .
C13 C1 C6 C7 -0.13(12) .
C14 C14 C13 O13 -147(10) 2_666
C14 C14 C13 C12 90(10) 2_666
C14 C14 C13 C1 -23(10) 2_666
C2 C1 C13 O13 59.17(15) .
C6 C1 C13 O13 -120.79(10) .
C2 C1 C13 C14 -60.36(15) .
C6 C1 C13 C14 119.69(11) .
C2 C1 C13 C12 -179.54(11) .
C6 C1 C13 C12 0.51(11) .
C5 C6 C7 C8 -0.3(2) .
C1 C6 C7 C8 179.47(12) .
C5 C6 C7 C12 179.88(12) .
C1 C6 C7 C12 -0.35(13) .
C8 C7 C12 C11 -0.03(18) .
C6 C7 C12 C11 179.81(11) .
C8 C7 C12 C13 -179.15(10) .
C6 C7 C12 C13 0.69(12) .
O13 C13 C12 C11 -58.51(16) .
C14 C13 C12 C11 61.42(16) .
C1 C13 C12 C11 -179.77(12) .
O13 C13 C12 C7 120.53(10) .
C14 C13 C12 C7 -119.53(11) .
C1 C13 C12 C7 -0.72(11) .
C6 C1 C2 C3 0.91(18) .
C13 C1 C2 C3 -179.04(11) .
C1 C6 C5 C4 -0.59(18) .
C7 C6 C5 C4 179.17(12) .
C7 C12 C11 C10 -0.1(2) .
C13 C12 C11 C10 178.90(12) .
C6 C5 C4 C3 0.8(2) .
C12 C7 C8 C9 -0.12(19) .
C6 C7 C8 C9 -179.92(12) .
C5 C4 C3 C2 -0.2(2) .
C1 C2 C3 C4 -0.7(2) .
C12 C11 C10 C9 0.3(2) .
C7 C8 C9 C10 0.4(2) .
C11 C10 C9 C8 -0.4(2) .
